data_7016498
loop_
_publ_author_name
'Femoni, C.'
'Iapalucci, M. C.'
'Longoni, G.'
'Zacchini, S.'

_publ_section_title
;
 The chemistry of hydridocarbonylferrates revisited: syntheses and
 structures of the new [H(2)Fe(4)(CO)(12)](2-) and [HFe(5)(CO)(14)](3-)
 anions, and the [Fe(DMF)(4)][Fe(4)(CO)(12)(\m(5)-\h(2)-CO)(\m-H)](2)
 adduct containing an unprecedented isocarbonyl.
;
_journal_issue 34
_journal_name_full 'Dalton transactions (Cambridge, England : 2003)'
_journal_page_first 8685
_journal_page_last 8694
_journal_paper_doi 10.1039/c1dt10648a
_journal_volume 40
_journal_year 2011
_chemical_formula_sum 'C38 H61 Fe5 N3 O14'
_chemical_formula_weight 1063.15
_chemical_name_systematic
;
?
;
_space_group_IT_number 12
_symmetry_cell_setting monoclinic
_symmetry_space_group_name_Hall '-C 2y'
_symmetry_space_group_name_H-M 'C 1 2/m 1'
_atom_sites_solution_hydrogens geom
_atom_sites_solution_primary direct
_atom_sites_solution_secondary difmap
_audit_creation_method SHELXL-97
_cell_angle_alpha 90.00
_cell_angle_beta 91.7880(10)
_cell_angle_gamma 90.00
_cell_formula_units_Z 4
_cell_length_a 17.6836(14)
_cell_length_b 17.4956(14)
_cell_length_c 14.9768(12)
_cell_measurement_reflns_used 9206
_cell_measurement_temperature 296(2)
_cell_measurement_theta_max 27.5595
_cell_measurement_theta_min 2.152
_cell_volume 4631.3(6)
_computing_structure_refinement 'SHELXL-97 (Sheldrick, 1997)'
_computing_structure_solution 'SHELXS-97 (Sheldrick, 1990)'
_diffrn_ambient_temperature 296(2)
_diffrn_measured_fraction_theta_full 0.998
_diffrn_measured_fraction_theta_max 0.998
_diffrn_measurement_device_type 'CCD area detector'
_diffrn_measurement_method 'phi and omega scans'
_diffrn_radiation_monochromator graphite
_diffrn_radiation_source 'fine-focus sealed tube'
_diffrn_radiation_type MoK\a
_diffrn_radiation_wavelength 0.71073
_diffrn_reflns_av_R_equivalents 0.0244
_diffrn_reflns_av_sigmaI/netI 0.0185
_diffrn_reflns_limit_h_max 21
_diffrn_reflns_limit_h_min -21
_diffrn_reflns_limit_k_max 21
_diffrn_reflns_limit_k_min -21
_diffrn_reflns_limit_l_max 18
_diffrn_reflns_limit_l_min -18
_diffrn_reflns_number 24090
_diffrn_reflns_theta_full 26.00
_diffrn_reflns_theta_max 26.00
_diffrn_reflns_theta_min 1.64
_exptl_absorpt_coefficient_mu 1.593
_exptl_absorpt_correction_T_max 0.8443
_exptl_absorpt_correction_T_min 0.7309
_exptl_absorpt_correction_type empirical
_exptl_crystal_colour dark-red
_exptl_crystal_density_diffrn 1.525
_exptl_crystal_density_method 'not measured'
_exptl_crystal_description prism
_exptl_crystal_F_000 2208
_exptl_crystal_size_max 0.21
_exptl_crystal_size_mid 0.15
_exptl_crystal_size_min 0.11
_refine_diff_density_max 0.593
_refine_diff_density_min -0.358
_refine_diff_density_rms 0.058
_refine_ls_extinction_method none
_refine_ls_goodness_of_fit_ref 1.041
_refine_ls_hydrogen_treatment mixed
_refine_ls_matrix_type full
_refine_ls_number_parameters 473
_refine_ls_number_reflns 4717
_refine_ls_number_restraints 405
_refine_ls_restrained_S_all 1.143
_refine_ls_R_factor_all 0.0487
_refine_ls_R_factor_gt 0.0373
_refine_ls_shift/su_max 0.001
_refine_ls_shift/su_mean 0.000
_refine_ls_structure_factor_coef Fsqd
_refine_ls_weighting_details 'calc w=1/[\s^2^(Fo^2^)+(0.0584P)^2^+6.9407P] where P=(Fo^2^+2Fc^2^)/3'
_refine_ls_weighting_scheme calc
_refine_ls_wR_factor_gt 0.1015
_refine_ls_wR_factor_ref 0.1131
_reflns_number_gt 3811
_reflns_number_total 4717
_reflns_threshold_expression >2sigma(I)
_cod_data_source_file c1dt10648a.txt
_cod_data_source_block c2m
_cod_original_sg_symbol_H-M C2/m
_cod_database_code 7016498

loop_
_symmetry_equiv_pos_as_xyz
'x, y, z'
'-x, y, -z'
'x+1/2, y+1/2, z'
'-x+1/2, y+1/2, -z'
'-x, -y, -z'
'x, -y, z'
'-x+1/2, -y+1/2, -z'
'x+1/2, -y+1/2, z'

loop_
_atom_site_label
_atom_site_type_symbol
_atom_site_fract_x
_atom_site_fract_y
_atom_site_fract_z
_atom_site_U_iso_or_equiv
_atom_site_adp_type
_atom_site_occupancy
_atom_site_symmetry_multiplicity
_atom_site_calc_flag
_atom_site_refinement_flags
_atom_site_disorder_assembly
_atom_site_disorder_group
Fe1 Fe 0.23628(3) 0.5000 0.14717(4) 0.04738(18) Uani 1 2 d S . .
Fe2 Fe 0.24995(2) 0.42525(3) 0.29739(3) 0.05048(16) Uani 1 1 d U . .
H1 H 0.299(3) 0.5000 0.343(3) 0.061 Uiso 1 2 d S . .
Fe3 Fe 0.36147(3) 0.5000 0.24738(5) 0.0563(2) Uani 1 2 d S . .
Fe4 Fe 0.12842(3) 0.5000 0.25689(4) 0.0558(2) Uani 1 2 d S . .
C1 C 0.1345(3) 0.5000 0.1169(3) 0.0672(15) Uani 1 2 d S . .
C2 C 0.2571(2) 0.4273(2) 0.0706(3) 0.0627(9) Uani 1 1 d . . .
C3 C 0.3914(3) 0.5000 0.1381(4) 0.0639(13) Uani 1 2 d S . .
C4 C 0.4538(3) 0.5000 0.2898(4) 0.0852(19) Uani 1 2 d S . .
C5 C 0.3453(2) 0.3891(2) 0.2546(3) 0.0653(9) Uani 1 1 d . . .
C6 C 0.2527(2) 0.3736(3) 0.3973(3) 0.0787(12) Uani 1 1 d . . .
C7 C 0.2017(2) 0.3573(2) 0.2325(3) 0.0648(9) Uani 1 1 d . . .
C8 C 0.0595(2) 0.4298(3) 0.2558(3) 0.0718(11) Uani 1 1 d . . .
C9 C 0.1610(3) 0.5000 0.3724(4) 0.107(3) Uani 1 2 d SU . .
O1 O 0.0863(2) 0.5000 0.0629(3) 0.134(3) Uani 1 2 d S . .
O2 O 0.26977(19) 0.3840(2) 0.0154(2) 0.1019(11) Uani 1 1 d . . .
O3 O 0.4198(2) 0.5000 0.0694(3) 0.0838(12) Uani 1 2 d S . .
O4 O 0.5177(2) 0.5000 0.3084(4) 0.138(3) Uani 1 2 d S . .
O5 O 0.37789(17) 0.33175(19) 0.2409(2) 0.0897(9) Uani 1 1 d . . .
O6 O 0.2525(2) 0.3377(3) 0.4620(2) 0.1260(15) Uani 1 1 d . . .
O7 O 0.17541(19) 0.30605(18) 0.1934(2) 0.0897(9) Uani 1 1 d . . .
O8 O 0.01182(18) 0.3844(2) 0.2562(3) 0.1111(13) Uani 1 1 d . . .
O9 O 0.1494(2) 0.5000 0.4495(3) 0.130(3) Uani 1 2 d S . .
N1 N 0.0000 0.2404(2) 0.5000 0.0645(9) Uani 1 2 d SDU . .
C101 C -0.0801(4) 0.2287(6) 0.5168(6) 0.0849(19) Uani 0.50 1 d PDU A -1
H10A H -0.0951 0.1791 0.4934 0.102 Uiso 0.50 1 calc PR A -1
H10B H -0.1092 0.2670 0.4839 0.102 Uiso 0.50 1 calc PR A -1
C102 C -0.1006(7) 0.2326(11) 0.6134(6) 0.097(4) Uani 0.50 1 d PDU A -1
H10C H -0.1539 0.2236 0.6184 0.146 Uiso 0.50 1 calc PR A -1
H10D H -0.0882 0.2822 0.6369 0.146 Uiso 0.50 1 calc PR A -1
H10E H -0.0728 0.1943 0.6467 0.146 Uiso 0.50 1 calc PR A -1
C103 C 0.0043(5) 0.2328(6) 0.3988(4) 0.0805(19) Uani 0.50 1 d PDU A -1
H10F H -0.0221 0.1861 0.3822 0.097 Uiso 0.50 1 calc PR A -1
H10G H -0.0249 0.2746 0.3728 0.097 Uiso 0.50 1 calc PR A -1
C104 C 0.0779(7) 0.2314(12) 0.3536(8) 0.105(4) Uani 0.50 1 d PDU A -1
H10H H 0.0691 0.2254 0.2904 0.158 Uiso 0.50 1 calc PR A -1
H10I H 0.1079 0.1895 0.3762 0.158 Uiso 0.50 1 calc PR A -1
H10J H 0.1043 0.2786 0.3650 0.158 Uiso 0.50 1 calc PR A -1
C105 C 0.0533(5) 0.1850(4) 0.5425(6) 0.0838(19) Uani 0.50 1 d PDU A -1
H10K H 0.0522 0.1920 0.6067 0.101 Uiso 0.50 1 calc PR A -1
H10L H 0.1039 0.1975 0.5243 0.101 Uiso 0.50 1 calc PR A -1
C106 C 0.0392(7) 0.1014(5) 0.5224(7) 0.106(3) Uani 0.50 1 d PDU A -1
H10M H 0.0775 0.0710 0.5523 0.159 Uiso 0.50 1 calc PR A -1
H10N H 0.0408 0.0930 0.4591 0.159 Uiso 0.50 1 calc PR A -1
H10O H -0.0097 0.0870 0.5431 0.159 Uiso 0.50 1 calc PR A -1
C107 C 0.0270(5) 0.3186(4) 0.5244(7) 0.090(2) Uani 0.50 1 d PDU A -1
H10P H 0.0782 0.3252 0.5043 0.108 Uiso 0.50 1 calc PR A -1
H10Q H 0.0281 0.3238 0.5889 0.108 Uiso 0.50 1 calc PR A -1
C108 C -0.0248(6) 0.3830(5) 0.4821(10) 0.110(4) Uani 0.50 1 d PDU A -1
H10R H -0.0055 0.4322 0.4997 0.164 Uiso 0.50 1 calc PR A -1
H10S H -0.0754 0.3773 0.5026 0.164 Uiso 0.50 1 calc PR A -1
H10T H -0.0253 0.3789 0.4182 0.164 Uiso 0.50 1 calc PR A -1
N2 N 0.2196(2) 0.5000 0.7234(3) 0.0677(10) Uani 1 2 d SDU . .
C201 C 0.1754(11) 0.5612(7) 0.6734(12) 0.071(2) Uani 0.261(3) 1 d PDU B -1
H20A H 0.1223 0.5539 0.6855 0.085 Uiso 0.261(3) 1 calc PR B -1
H20B H 0.1811 0.5522 0.6100 0.085 Uiso 0.261(3) 1 calc PR B -1
C202 C 0.1943(15) 0.6446(9) 0.6916(14) 0.083(4) Uani 0.261(3) 1 d PDU B -1
H20C H 0.1592 0.6767 0.6589 0.124 Uiso 0.261(3) 1 calc PR B -1
H20D H 0.2448 0.6551 0.6731 0.124 Uiso 0.261(3) 1 calc PR B -1
H20E H 0.1910 0.6547 0.7544 0.124 Uiso 0.261(3) 1 calc PR B -1
C203 C 0.3001(4) 0.5082(17) 0.6949(7) 0.071(2) Uani 0.261(3) 1 d PDU B -1
H20F H 0.3276 0.4635 0.7161 0.086 Uiso 0.261(3) 1 calc PR B -1
H20G H 0.3217 0.5519 0.7265 0.086 Uiso 0.261(3) 1 calc PR B -1
C204 C 0.3168(11) 0.518(2) 0.5965(9) 0.075(4) Uani 0.261(3) 1 d PDU B -1
H20H H 0.3703 0.5236 0.5899 0.113 Uiso 0.261(3) 1 calc PR B -1
H20I H 0.2914 0.5628 0.5738 0.113 Uiso 0.261(3) 1 calc PR B -1
H20J H 0.2992 0.4739 0.5639 0.113 Uiso 0.261(3) 1 calc PR B -1
C205 C 0.1846(11) 0.4275(6) 0.6871(13) 0.071(2) Uani 0.261(3) 1 d PDU B -1
H20K H 0.1821 0.4307 0.6224 0.086 Uiso 0.261(3) 1 calc PR B -1
H20L H 0.1331 0.4242 0.7073 0.086 Uiso 0.261(3) 1 calc PR B -1
C206 C 0.2263(12) 0.3545(10) 0.714(2) 0.078(4) Uani 0.261(3) 1 d PDU B -1
H20M H 0.2018 0.3115 0.6857 0.117 Uiso 0.261(3) 1 calc PR B -1
H20N H 0.2256 0.3485 0.7776 0.117 Uiso 0.261(3) 1 calc PR B -1
H20O H 0.2777 0.3574 0.6954 0.117 Uiso 0.261(3) 1 calc PR B -1
C207 C 0.2179(6) 0.5104(13) 0.8200(5) 0.0720(18) Uani 0.261(3) 1 d PDU B -1
H20P H 0.2288 0.5634 0.8341 0.086 Uiso 0.261(3) 1 calc PR B -1
H20Q H 0.2572 0.4793 0.8482 0.086 Uiso 0.261(3) 1 calc PR B -1
C208 C 0.1416(8) 0.489(2) 0.8589(11) 0.071(4) Uani 0.261(3) 1 d PDU B -1
H20R H 0.1480 0.4805 0.9220 0.106 Uiso 0.261(3) 1 calc PR B -1
H20S H 0.1229 0.4431 0.8307 0.106 Uiso 0.261(3) 1 calc PR B -1
H20T H 0.1061 0.5296 0.8483 0.106 Uiso 0.261(3) 1 calc PR B -1
C211 C 0.2226(6) 0.495(2) 0.6272(5) 0.0696(18) Uani 0.239(3) 1 d PDU B -2
H21A H 0.1849 0.5287 0.6008 0.084 Uiso 0.239(3) 1 calc PR B -2
H21B H 0.2093 0.4429 0.6093 0.084 Uiso 0.239(3) 1 calc PR B -2
C212 C 0.2995(11) 0.514(3) 0.5899(13) 0.074(4) Uani 0.239(3) 1 d PDU B -2
H21C H 0.2975 0.5080 0.5261 0.111 Uiso 0.239(3) 1 calc PR B -2
H21D H 0.3373 0.4808 0.6156 0.111 Uiso 0.239(3) 1 calc PR B -2
H21E H 0.3121 0.5662 0.6044 0.111 Uiso 0.239(3) 1 calc PR B -2
C213 C 0.1394(4) 0.499(3) 0.7530(7) 0.068(2) Uani 0.478(6) 2 d SPDU B -2
H21F H 0.1145 0.4570 0.7209 0.081 Uiso 0.239(3) 1 calc PR B -2
H21G H 0.1160 0.5454 0.7315 0.081 Uiso 0.239(3) 1 calc PR B -2
C214 C 0.1189(10) 0.490(3) 0.8500(9) 0.073(4) Uani 0.239(3) 1 d PDU B -2
H21H H 0.0648 0.4880 0.8541 0.109 Uiso 0.239(3) 1 calc PR B -2
H21I H 0.1378 0.5335 0.8834 0.109 Uiso 0.239(3) 1 calc PR B -2
H21J H 0.1409 0.4443 0.8741 0.109 Uiso 0.239(3) 1 calc PR B -2
C215 C 0.2695(9) 0.4461(8) 0.7755(11) 0.074(2) Uani 0.239(3) 1 d PDU B -2
H21K H 0.2660 0.4562 0.8389 0.089 Uiso 0.239(3) 1 calc PR B -2
H21L H 0.3217 0.4529 0.7591 0.089 Uiso 0.239(3) 1 calc PR B -2
C216 C 0.2438(12) 0.3645(9) 0.7545(14) 0.082(4) Uani 0.239(3) 1 d PDU B -2
H21M H 0.2756 0.3291 0.7872 0.124 Uiso 0.239(3) 1 calc PR B -2
H21N H 0.2474 0.3551 0.6917 0.124 Uiso 0.239(3) 1 calc PR B -2
H21O H 0.1923 0.3581 0.7716 0.124 Uiso 0.239(3) 1 calc PR B -2
C217 C 0.2490(10) 0.5768(6) 0.7564(12) 0.074(2) Uani 0.239(3) 1 d PDU B -2
H21P H 0.3006 0.5825 0.7371 0.088 Uiso 0.239(3) 1 calc PR B -2
H21Q H 0.2509 0.5757 0.8211 0.088 Uiso 0.239(3) 1 calc PR B -2
C218 C 0.2047(17) 0.6481(11) 0.7267(19) 0.081(5) Uani 0.239(3) 1 d PDU B -2
H21R H 0.2293 0.6928 0.7510 0.121 Uiso 0.239(3) 1 calc PR B -2
H21S H 0.1542 0.6451 0.7480 0.121 Uiso 0.239(3) 1 calc PR B -2
H21T H 0.2030 0.6511 0.6627 0.121 Uiso 0.239(3) 1 calc PR B -2
N3 N 0.0000 0.2215(2) 0.0000 0.0664(10) Uani 1 2 d SDU . .
C301 C -0.0425(5) 0.1512(5) -0.0215(6) 0.088(2) Uani 0.50 1 d PDU C -1
H30A H -0.0897 0.1518 0.0097 0.105 Uiso 0.50 1 calc PR C -1
H30B H -0.0134 0.1074 -0.0004 0.105 Uiso 0.50 1 calc PR C -1
C302 C -0.0597(11) 0.1423(12) -0.1218(9) 0.108(5) Uani 0.50 1 d PDU C -1
H30C H -0.0894 0.0970 -0.1321 0.161 Uiso 0.50 1 calc PR C -1
H30D H -0.0132 0.1382 -0.1527 0.161 Uiso 0.50 1 calc PR C -1
H30E H -0.0875 0.1860 -0.1434 0.161 Uiso 0.50 1 calc PR C -1
C303 C -0.0449(5) 0.2916(5) -0.0111(7) 0.092(2) Uani 0.50 1 d PDU C -1
H30F H -0.0491 0.3043 -0.0741 0.110 Uiso 0.50 1 calc PR C -1
H30G H -0.0187 0.3333 0.0194 0.110 Uiso 0.50 1 calc PR C -1
C304 C -0.1260(5) 0.2833(7) 0.0267(7) 0.097(3) Uani 0.50 1 d PDU C -1
H30H H -0.1537 0.3299 0.0165 0.146 Uiso 0.50 1 calc PR C -1
H30I H -0.1222 0.2732 0.0896 0.146 Uiso 0.50 1 calc PR C -1
H30J H -0.1521 0.2419 -0.0030 0.146 Uiso 0.50 1 calc PR C -1
C305 C 0.0711(5) 0.2236(5) -0.0529(6) 0.088(2) Uani 0.50 1 d PDU C -1
H30K H 0.0605 0.2014 -0.1114 0.106 Uiso 0.50 1 calc PR C -1
H30L H 0.1094 0.1923 -0.0229 0.106 Uiso 0.50 1 calc PR C -1
C306 C 0.1025(9) 0.3049(7) -0.0648(11) 0.138(5) Uani 0.50 1 d PDU C -1
H30M H 0.1480 0.3027 -0.0981 0.208 Uiso 0.50 1 calc PR C -1
H30N H 0.1134 0.3271 -0.0072 0.208 Uiso 0.50 1 calc PR C -1
H30O H 0.0656 0.3357 -0.0965 0.208 Uiso 0.50 1 calc PR C -1
C307 C 0.0264(5) 0.2140(5) 0.0977(5) 0.086(2) Uani 0.50 1 d PDU C -1
H30P H -0.0177 0.2075 0.1338 0.103 Uiso 0.50 1 calc PR C -1
H30Q H 0.0508 0.2614 0.1160 0.103 Uiso 0.50 1 calc PR C -1
C308 C 0.0814(10) 0.1478(10) 0.1178(11) 0.097(4) Uani 0.50 1 d PDU C -1
H30R H 0.0949 0.1474 0.1803 0.146 Uiso 0.50 1 calc PR C -1
H30S H 0.1261 0.1543 0.0839 0.146 Uiso 0.50 1 calc PR C -1
H30T H 0.0575 0.1003 0.1016 0.146 Uiso 0.50 1 calc PR C -1

loop_
_atom_site_aniso_label
_atom_site_aniso_U_11
_atom_site_aniso_U_22
_atom_site_aniso_U_33
_atom_site_aniso_U_23
_atom_site_aniso_U_13
_atom_site_aniso_U_12
Fe1 0.0406(3) 0.0646(4) 0.0372(3) 0.000 0.0057(2) 0.000
Fe2 0.0418(3) 0.0633(3) 0.0464(3) 0.0069(2) 0.00295(19) 0.0010(2)
Fe3 0.0342(3) 0.0780(5) 0.0569(4) 0.000 0.0033(3) 0.000
Fe4 0.0354(3) 0.0913(5) 0.0408(3) 0.000 0.0030(3) 0.000
C1 0.044(3) 0.116(5) 0.042(2) 0.000 0.004(2) 0.000
C2 0.0519(19) 0.076(2) 0.061(2) -0.0056(18) 0.0097(16) -0.0021(17)
C3 0.053(3) 0.068(3) 0.071(3) 0.000 0.010(3) 0.000
C4 0.051(3) 0.135(6) 0.069(4) 0.000 -0.003(3) 0.000
C5 0.0521(19) 0.081(3) 0.063(2) 0.0068(19) 0.0043(16) 0.0105(19)
C6 0.071(3) 0.099(3) 0.065(2) 0.018(2) -0.002(2) -0.011(2)
C7 0.058(2) 0.071(2) 0.066(2) 0.0063(19) 0.0061(17) -0.0025(18)
C8 0.048(2) 0.090(3) 0.079(3) 0.025(2) 0.0099(18) 0.008(2)
C9 0.046(3) 0.231(10) 0.044(3) 0.000 0.003(2) 0.000
O1 0.054(2) 0.301(9) 0.047(2) 0.000 -0.0069(19) 0.000
O2 0.097(2) 0.112(3) 0.098(2) -0.049(2) 0.0237(19) -0.002(2)
O3 0.073(3) 0.106(3) 0.074(3) 0.000 0.030(2) 0.000
O4 0.042(2) 0.256(8) 0.115(4) 0.000 -0.017(2) 0.000
O5 0.0731(18) 0.089(2) 0.108(2) 0.0064(18) 0.0204(17) 0.0259(17)
O6 0.139(3) 0.159(4) 0.079(2) 0.063(2) -0.009(2) -0.024(3)
O7 0.098(2) 0.0744(19) 0.097(2) -0.0097(17) -0.0008(18) -0.0197(17)
O8 0.0658(19) 0.100(2) 0.168(4) 0.039(2) 0.012(2) -0.0157(18)
O9 0.064(3) 0.284(8) 0.041(2) 0.000 0.0077(19) 0.000
N1 0.061(2) 0.071(2) 0.061(2) 0.000 0.0060(17) 0.000
C101 0.069(4) 0.096(4) 0.091(4) 0.006(4) 0.017(3) -0.003(4)
C102 0.089(6) 0.121(7) 0.084(7) 0.009(7) 0.035(6) 0.004(6)
C103 0.092(4) 0.087(4) 0.063(4) 0.009(3) 0.000(3) 0.002(4)
C104 0.130(9) 0.117(7) 0.070(6) 0.003(7) 0.025(6) 0.014(8)
C105 0.086(4) 0.093(4) 0.072(4) 0.012(3) -0.002(3) 0.013(4)
C106 0.132(7) 0.090(6) 0.097(6) 0.020(5) 0.011(6) 0.019(6)
C107 0.092(4) 0.087(4) 0.093(4) -0.015(4) 0.019(4) -0.010(4)
C108 0.126(9) 0.073(5) 0.132(8) -0.007(6) 0.030(7) 0.011(5)
N2 0.055(2) 0.096(3) 0.0525(19) 0.000 -0.0041(16) 0.000
C201 0.061(4) 0.098(4) 0.054(4) 0.001(4) -0.005(4) 0.002(4)
C202 0.083(8) 0.109(8) 0.056(8) 0.002(7) -0.012(7) -0.001(7)
C203 0.055(4) 0.099(5) 0.060(3) 0.002(4) -0.002(3) -0.001(4)
C204 0.056(7) 0.103(9) 0.068(6) -0.003(6) 0.010(6) -0.002(8)
C205 0.060(4) 0.095(4) 0.058(4) 0.004(4) -0.001(4) 0.003(4)
C206 0.061(8) 0.101(8) 0.070(9) 0.014(7) -0.009(8) 0.012(7)
C207 0.064(3) 0.098(4) 0.053(3) 0.002(3) -0.005(3) 0.002(3)
C208 0.063(7) 0.097(8) 0.053(5) -0.001(6) 0.007(5) 0.002(7)
C211 0.058(3) 0.096(4) 0.055(3) 0.002(3) -0.002(3) 0.001(3)
C212 0.057(7) 0.100(8) 0.067(5) -0.002(6) 0.007(5) -0.002(7)
C213 0.057(4) 0.093(4) 0.054(3) 0.001(4) 0.002(3) 0.001(4)
C214 0.065(7) 0.096(9) 0.058(6) 0.001(7) 0.006(6) 0.001(9)
C215 0.061(4) 0.104(5) 0.057(4) 0.004(4) -0.010(4) 0.004(4)
C216 0.072(8) 0.107(8) 0.068(8) 0.014(7) -0.009(7) 0.013(7)
C217 0.065(4) 0.100(5) 0.056(4) 0.001(4) -0.003(4) 0.001(4)
C218 0.077(9) 0.104(8) 0.060(9) -0.004(8) -0.003(8) -0.006(7)
N3 0.071(2) 0.063(2) 0.066(2) 0.000 0.0095(19) 0.000
C301 0.088(4) 0.080(4) 0.095(4) -0.007(4) 0.000(4) -0.004(4)
C302 0.093(9) 0.116(8) 0.112(8) -0.045(7) -0.019(7) 0.004(7)
C303 0.105(4) 0.082(4) 0.088(4) 0.002(4) -0.001(4) 0.023(4)
C304 0.111(7) 0.098(7) 0.083(6) -0.010(5) -0.005(5) 0.046(6)
C305 0.088(4) 0.087(4) 0.091(4) 0.006(4) 0.021(4) -0.013(4)
C306 0.133(9) 0.134(9) 0.149(9) 0.024(8) 0.024(8) -0.051(7)
C307 0.089(4) 0.090(4) 0.079(4) 0.006(4) 0.007(4) 0.012(4)
C308 0.092(9) 0.106(8) 0.093(7) 0.024(6) -0.006(6) 0.014(7)

loop_
_atom_type_symbol
_atom_type_description
_atom_type_scat_dispersion_real
_atom_type_scat_dispersion_imag
_atom_type_scat_source
C C 0.0033 0.0016 'International Tables Vol C Tables 4.2.6.8 and 6.1.1.4'
H H 0.0000 0.0000 'International Tables Vol C Tables 4.2.6.8 and 6.1.1.4'
N N 0.0061 0.0033 'International Tables Vol C Tables 4.2.6.8 and 6.1.1.4'
O O 0.0106 0.0060 'International Tables Vol C Tables 4.2.6.8 and 6.1.1.4'
Fe Fe 0.3463 0.8444 'International Tables Vol C Tables 4.2.6.8 and 6.1.1.4'

loop_
_geom_angle_atom_site_label_1
_geom_angle_atom_site_label_2
_geom_angle_atom_site_label_3
_geom_angle
_geom_angle_site_symmetry_1
_geom_angle_site_symmetry_3
C2 Fe1 C2 92.6(3) . 6_565
C2 Fe1 C1 93.61(16) . .
C2 Fe1 C1 93.61(16) 6_565 .
C2 Fe1 Fe4 126.50(12) . .
C2 Fe1 Fe4 126.50(12) 6_565 .
C1 Fe1 Fe4 54.20(15) . .
C2 Fe1 Fe2 155.44(13) . 6_565
C2 Fe1 Fe2 100.62(13) 6_565 6_565
C1 Fe1 Fe2 106.00(13) . 6_565
Fe4 Fe1 Fe2 59.74(2) . 6_565
C2 Fe1 Fe2 100.62(13) . .
C2 Fe1 Fe2 155.44(13) 6_565 .
C1 Fe1 Fe2 106.00(13) . .
Fe4 Fe1 Fe2 59.74(2) . .
Fe2 Fe1 Fe2 60.22(3) 6_565 .
C2 Fe1 Fe3 100.48(13) . .
C2 Fe1 Fe3 100.48(13) 6_565 .
C1 Fe1 Fe3 159.52(15) . .
Fe4 Fe1 Fe3 105.32(3) . .
Fe2 Fe1 Fe3 56.97(2) 6_565 .
Fe2 Fe1 Fe3 56.97(2) . .
C7 Fe2 C6 97.2(2) . .
C7 Fe2 C5 90.53(17) . .
C6 Fe2 C5 96.50(19) . .
C7 Fe2 C9 108.75(17) . .
C6 Fe2 C9 83.1(2) . .
C5 Fe2 C9 160.64(17) . .
C7 Fe2 Fe3 124.55(12) . .
C6 Fe2 Fe3 121.71(14) . .
C5 Fe2 Fe3 50.68(13) . .
C9 Fe2 Fe3 113.39(8) . .
C7 Fe2 Fe4 79.86(13) . .
C6 Fe2 Fe4 117.77(15) . .
C5 Fe2 Fe4 145.18(12) . .
C9 Fe2 Fe4 42.71(14) . .
Fe3 Fe2 Fe4 108.93(2) . .
C7 Fe2 Fe1 80.21(13) . .
C6 Fe2 Fe1 176.18(14) . .
C5 Fe2 Fe1 86.35(12) . .
C9 Fe2 Fe1 95.03(12) . .
Fe3 Fe2 Fe1 62.09(2) . .
Fe4 Fe2 Fe1 59.15(2) . .
C7 Fe2 Fe2 133.02(13) . 6_565
C6 Fe2 Fe2 121.15(17) . 6_565
C5 Fe2 Fe2 109.14(13) . 6_565
C9 Fe2 Fe2 56.31(8) . 6_565
Fe3 Fe2 Fe2 58.467(14) . 6_565
Fe4 Fe2 Fe2 59.438(13) . 6_565
Fe1 Fe2 Fe2 59.892(13) . 6_565
C7 Fe2 H1 169.6(15) . .
C6 Fe2 H1 93.1(15) . .
C5 Fe2 H1 87.0(16) . .
C9 Fe2 H1 73.8(16) . .
Fe3 Fe2 H1 47.3(17) . .
Fe4 Fe2 H1 96.5(14) . .
Fe1 Fe2 H1 89.6(15) . .
Fe2 Fe2 H1 39.6(13) 6_565 .
C4 Fe3 C3 92.0(3) . .
C4 Fe3 C5 96.70(11) . .
C3 Fe3 C5 95.79(12) . .
C4 Fe3 C5 96.70(11) . 6_565
C3 Fe3 C5 95.79(12) . 6_565
C5 Fe3 C5 161.9(2) . 6_565
C4 Fe3 Fe2 129.25(16) . 6_565
C3 Fe3 Fe2 123.31(14) . 6_565
C5 Fe3 Fe2 112.51(11) . 6_565
C5 Fe3 Fe2 49.44(11) 6_565 6_565
C4 Fe3 Fe2 129.25(16) . .
C3 Fe3 Fe2 123.31(14) . .
C5 Fe3 Fe2 49.44(11) . .
C5 Fe3 Fe2 112.51(11) 6_565 .
Fe2 Fe3 Fe2 63.07(3) 6_565 .
C4 Fe3 Fe1 166.8(2) . .
C3 Fe3 Fe1 74.85(18) . .
C5 Fe3 Fe1 84.86(11) . .
C5 Fe3 Fe1 84.86(11) 6_565 .
Fe2 Fe3 Fe1 60.94(2) 6_565 .
Fe2 Fe3 Fe1 60.94(2) . .
C4 Fe3 H1 107.4(16) . .
C3 Fe3 H1 160.7(16) . .
C5 Fe3 H1 82.24(17) . .
C5 Fe3 H1 82.24(17) 6_565 .
Fe2 Fe3 H1 42.8(10) 6_565 .
Fe2 Fe3 H1 42.8(10) . .
Fe1 Fe3 H1 85.8(16) . .
C8 Fe4 C8 90.5(3) . 6_565
C8 Fe4 C9 102.24(19) . .
C8 Fe4 C9 102.24(19) 6_565 .
C8 Fe4 C1 92.79(17) . .
C8 Fe4 C1 92.79(17) 6_565 .
C9 Fe4 C1 158.5(2) . .
C8 Fe4 Fe1 122.23(15) . .
C8 Fe4 Fe1 122.23(15) 6_565 .
C9 Fe4 Fe1 113.20(18) . .
C1 Fe4 Fe1 45.30(13) . .
C8 Fe4 Fe2 102.94(13) . .
C8 Fe4 Fe2 161.13(13) 6_565 .
C9 Fe4 Fe2 62.31(15) . .
C1 Fe4 Fe2 99.61(12) . .
Fe1 Fe4 Fe2 61.11(2) . .
C8 Fe4 Fe2 161.13(13) . 6_565
C8 Fe4 Fe2 102.94(13) 6_565 6_565
C9 Fe4 Fe2 62.31(15) . 6_565
C1 Fe4 Fe2 99.61(12) . 6_565
Fe1 Fe4 Fe2 61.11(2) . 6_565
Fe2 Fe4 Fe2 61.12(3) . 6_565
O1 C1 Fe1 149.8(4) . .
O1 C1 Fe4 129.7(4) . .
Fe1 C1 Fe4 80.50(19) . .
O2 C2 Fe1 174.7(4) . .
O3 C3 Fe3 172.1(5) . .
O4 C4 Fe3 172.4(6) . .
O5 C5 Fe2 140.7(3) . .
O5 C5 Fe3 139.4(3) . .
Fe2 C5 Fe3 79.88(16) . .
O6 C6 Fe2 177.5(4) . .
O7 C7 Fe2 172.1(4) . .
O8 C8 Fe4 177.8(4) . .
O9 C9 Fe4 151.5(5) . .
O9 C9 Fe2 127.2(3) . .
Fe4 C9 Fe2 74.98(18) . .
O9 C9 Fe2 127.2(3) . 6_565
Fe4 C9 Fe2 74.98(18) . 6_565
Fe2 C9 Fe2 67.37(15) . 6_565
C101 N1 C101 163.9(9) . 2_556
C101 N1 C105 51.3(5) . 2_556
C101 N1 C105 116.2(6) 2_556 2_556
C101 N1 C105 116.2(6) . .
C101 N1 C105 51.3(5) 2_556 .
C105 N1 C105 98.2(7) 2_556 .
C101 N1 C107 113.0(6) . .
C101 N1 C107 82.3(6) 2_556 .
C105 N1 C107 154.2(5) 2_556 .
C105 N1 C107 107.5(5) . .
C101 N1 C107 82.3(6) . 2_556
C101 N1 C107 113.0(6) 2_556 2_556
C105 N1 C107 107.5(5) 2_556 2_556
C105 N1 C107 154.2(5) . 2_556
C107 N1 C107 46.8(7) . 2_556
C101 N1 C103 103.7(5) . .
C101 N1 C103 74.8(4) 2_556 .
C105 N1 C103 64.3(5) 2_556 .
C105 N1 C103 108.6(5) . .
C107 N1 C103 107.4(6) . .
C107 N1 C103 82.1(5) 2_556 .
C101 N1 C103 74.8(4) . 2_556
C101 N1 C103 103.7(5) 2_556 2_556
C105 N1 C103 108.6(5) 2_556 2_556
C105 N1 C103 64.3(5) . 2_556
C107 N1 C103 82.1(5) . 2_556
C107 N1 C103 107.4(6) 2_556 2_556
C103 N1 C103 170.0(8) . 2_556
N1 C101 C102 115.0(7) . .
N1 C101 H10A 108.5 . .
C102 C101 H10A 108.5 . .
N1 C101 H10B 108.5 . .
C102 C101 H10B 108.5 . .
H10A C101 H10B 107.5 . .
C101 C102 H10C 109.5 . .
C101 C102 H10D 109.5 . .
H10C C102 H10D 109.5 . .
C101 C102 H10E 109.5 . .
H10C C102 H10E 109.5 . .
H10D C102 H10E 109.5 . .
C104 C103 N1 121.7(7) . .
C104 C103 H10F 106.9 . .
N1 C103 H10F 106.9 . .
C104 C103 H10G 106.9 . .
N1 C103 H10G 106.9 . .
H10F C103 H10G 106.7 . .
C103 C104 H10H 109.5 . .
C103 C104 H10I 109.5 . .
H10H C104 H10I 109.5 . .
C103 C104 H10J 109.5 . .
H10H C104 H10J 109.5 . .
H10I C104 H10J 109.5 . .
N1 C105 C106 116.7(7) . .
N1 C105 H10K 108.1 . .
C106 C105 H10K 108.1 . .
N1 C105 H10L 108.1 . .
C106 C105 H10L 108.1 . .
H10K C105 H10L 107.3 . .
C105 C106 H10M 109.5 . .
C105 C106 H10N 109.5 . .
H10M C106 H10N 109.5 . .
C105 C106 H10O 109.5 . .
H10M C106 H10O 109.5 . .
H10N C106 H10O 109.5 . .
N1 C107 C108 112.4(6) . .
N1 C107 H10P 109.1 . .
C108 C107 H10P 109.1 . .
N1 C107 H10Q 109.1 . .
C108 C107 H10Q 109.1 . .
H10P C107 H10Q 107.9 . .
C107 C108 H10R 109.5 . .
C107 C108 H10S 109.5 . .
H10R C108 H10S 109.5 . .
C107 C108 H10T 109.5 . .
H10R C108 H10T 109.5 . .
H10S C108 H10T 109.5 . .
C211 N2 C211 8(3) 6_565 .
C211 N2 C207 169.0(17) 6_565 .
C211 N2 C207 176.5(17) . .
C211 N2 C207 176.5(17) 6_565 6_565
C211 N2 C207 169.0(17) . 6_565
C207 N2 C207 14.3(18) . 6_565
C211 N2 C215 121.5(13) 6_565 .
C211 N2 C215 116.1(13) . .
C207 N2 C215 65.9(11) . .
C207 N2 C215 55.6(10) 6_565 .
C211 N2 C215 116.1(13) 6_565 6_565
C211 N2 C215 121.5(13) . 6_565
C207 N2 C215 55.6(10) . 6_565
C207 N2 C215 65.9(11) 6_565 6_565
C215 N2 C215 78.2(12) . 6_565
C211 N2 C213 111.1(6) 6_565 .
C211 N2 C213 111.0(6) . .
C207 N2 C213 70.0(7) . .
C207 N2 C213 69.8(6) 6_565 .
C215 N2 C213 112.5(15) . .
C215 N2 C213 113.9(18) 6_565 .
C211 N2 C205 73.9(16) 6_565 .
C211 N2 C205 67.2(15) . .
C207 N2 C205 116.2(11) . .
C207 N2 C205 103.4(13) 6_565 .
C215 N2 C205 83.5(8) . .
C215 N2 C205 161.7(9) 6_565 .
C213 N2 C205 73(2) . .
C211 N2 C205 67.2(15) 6_565 6_565
C211 N2 C205 73.9(16) . 6_565
C207 N2 C205 103.4(13) . 6_565
C207 N2 C205 116.2(11) 6_565 6_565
C215 N2 C205 161.7(9) . 6_565
C215 N2 C205 83.5(8) 6_565 6_565
C213 N2 C205 75(2) . 6_565
C205 N2 C205 114.8(12) . 6_565
C211 N2 C203 69.3(6) 6_565 .
C211 N2 C203 70.1(6) . .
C207 N2 C203 108.6(6) . .
C207 N2 C203 110.0(6) 6_565 .
C215 N2 C203 70.1(11) . .
C215 N2 C203 62.6(11) 6_565 .
C213 N2 C203 175(2) . .
C205 N2 C203 111.1(12) . .
C205 N2 C203 101.5(15) 6_565 .
C211 N2 C203 70.1(6) 6_565 6_565
C211 N2 C203 69.3(6) . 6_565
C207 N2 C203 110.0(6) . 6_565
C207 N2 C203 108.6(6) 6_565 6_565
C215 N2 C203 62.6(11) . 6_565
C215 N2 C203 70.1(11) 6_565 6_565
C213 N2 C203 173(2) . 6_565
C205 N2 C203 101.5(15) . 6_565
C205 N2 C203 111.1(12) 6_565 6_565
C203 N2 C203 11(2) . 6_565
C211 N2 C201 65.6(14) 6_565 6_565
C211 N2 C201 59.6(14) . 6_565
C207 N2 C201 123.6(12) . 6_565
C207 N2 C201 112.1(11) 6_565 6_565
C215 N2 C201 95.7(8) . 6_565
C215 N2 C201 173.7(9) 6_565 6_565
C213 N2 C201 69.8(19) . 6_565
C205 N2 C201 12.3(10) . 6_565
C205 N2 C201 102.5(7) 6_565 6_565
C203 N2 C201 114.0(14) . 6_565
C203 N2 C201 105.7(11) 6_565 6_565
N2 C201 C202 118.9(12) . .
N2 C201 H20A 107.6 . .
C202 C201 H20A 107.6 . .
N2 C201 H20B 107.6 . .
C202 C201 H20B 107.6 . .
H20A C201 H20B 107.0 . .
C201 C202 H20C 109.5 . .
C201 C202 H20D 109.5 . .
H20C C202 H20D 109.5 . .
C201 C202 H20E 109.5 . .
H20C C202 H20E 109.5 . .
H20D C202 H20E 109.5 . .
N2 C203 C204 119.9(9) . .
N2 C203 H20F 107.3 . .
C204 C203 H20F 107.3 . .
N2 C203 H20G 107.3 . .
C204 C203 H20G 107.3 . .
H20F C203 H20G 106.9 . .
C203 C204 H20H 109.5 . .
C203 C204 H20I 109.5 . .
H20H C204 H20I 109.5 . .
C203 C204 H20J 109.5 . .
H20H C204 H20J 109.5 . .
H20I C204 H20J 109.5 . .
N2 C205 C206 114.9(13) . .
N2 C205 H20K 108.5 . .
C206 C205 H20K 108.5 . .
N2 C205 H20L 108.5 . .
C206 C205 H20L 108.5 . .
H20K C205 H20L 107.5 . .
C205 C206 H20M 109.5 . .
C205 C206 H20N 109.5 . .
H20M C206 H20N 109.5 . .
C205 C206 H20O 109.5 . .
H20M C206 H20O 109.5 . .
H20N C206 H20O 109.5 . .
N2 C207 C208 113.1(10) . .
N2 C207 H20P 109.0 . .
C208 C207 H20P 109.0 . .
N2 C207 H20Q 109.0 . .
C208 C207 H20Q 109.0 . .
H20P C207 H20Q 107.8 . .
C207 C208 H20R 109.5 . .
C207 C208 H20S 109.5 . .
H20R C208 H20S 109.5 . .
C207 C208 H20T 109.5 . .
H20R C208 H20T 109.5 . .
H20S C208 H20T 109.5 . .
N2 C211 C212 114.3(11) . .
N2 C211 H21A 108.7 . .
C212 C211 H21A 108.7 . .
N2 C211 H21B 108.7 . .
C212 C211 H21B 108.7 . .
H21A C211 H21B 107.6 . .
C211 C212 H21C 109.5 . .
C211 C212 H21D 109.5 . .
H21C C212 H21D 109.5 . .
C211 C212 H21E 109.5 . .
H21C C212 H21E 109.5 . .
H21D C212 H21E 109.5 . .
N2 C213 C214 122.9(10) . .
N2 C213 H21F 106.6 . .
C214 C213 H21F 106.6 . .
N2 C213 H21G 106.6 . .
C214 C213 H21G 106.6 . .
H21F C213 H21G 106.6 . .
C213 C214 H21H 109.5 . .
C213 C214 H21I 109.5 . .
H21H C214 H21I 109.5 . .
C213 C214 H21J 109.5 . .
H21H C214 H21J 109.5 . .
H21I C214 H21J 109.5 . .
N2 C215 C216 108.4(11) . .
N2 C215 H21K 110.0 . .
C216 C215 H21K 110.0 . .
N2 C215 H21L 110.0 . .
C216 C215 H21L 110.0 . .
H21K C215 H21L 108.4 . .
C215 C216 H21M 109.5 . .
C215 C216 H21N 109.5 . .
H21M C216 H21N 109.5 . .
C215 C216 H21O 109.5 . .
H21M C216 H21O 109.5 . .
H21N C216 H21O 109.5 . .
N2 C217 C218 117.4(13) . .
N2 C217 H21P 108.0 . .
C218 C217 H21P 108.0 . .
N2 C217 H21Q 108.0 . .
C218 C217 H21Q 108.0 . .
H21P C217 H21Q 107.2 . .
C217 C218 H21R 109.5 . .
C217 C218 H21S 109.5 . .
H21R C218 H21S 109.5 . .
C217 C218 H21T 109.5 . .
H21R C218 H21T 109.5 . .
H21S C218 H21T 109.5 . .
C303 N3 C303 66.6(8) . 2
C303 N3 C301 113.8(5) . .
C303 N3 C301 173.6(5) 2 .
C303 N3 C301 173.6(5) . 2
C303 N3 C301 113.8(5) 2 2
C301 N3 C301 66.6(8) . 2
C303 N3 C305 65.3(5) . 2
C303 N3 C305 112.2(5) 2 2
C301 N3 C305 72.9(5) . 2
C301 N3 C305 109.4(6) 2 2
C303 N3 C305 112.2(5) . .
C303 N3 C305 65.3(5) 2 .
C301 N3 C305 109.4(6) . .
C301 N3 C305 72.9(5) 2 .
C305 N3 C305 177.3(7) 2 .
C303 N3 C307 79.4(6) . 2
C303 N3 C307 109.2(6) 2 2
C301 N3 C307 65.1(5) . 2
C301 N3 C307 106.1(6) 2 2
C305 N3 C307 105.7(5) 2 2
C305 N3 C307 74.5(5) . 2
C303 N3 C307 109.2(6) . .
C303 N3 C307 79.4(6) 2 .
C301 N3 C307 106.1(6) . .
C301 N3 C307 65.1(5) 2 .
C305 N3 C307 74.5(5) 2 .
C305 N3 C307 105.7(5) . .
C307 N3 C307 170.1(8) 2 .
N3 C301 C302 112.6(9) . .
N3 C301 H30A 109.1 . .
C302 C301 H30A 109.1 . .
N3 C301 H30B 109.1 . .
C302 C301 H30B 109.1 . .
H30A C301 H30B 107.8 . .
C301 C302 H30C 109.5 . .
C301 C302 H30D 109.5 . .
H30C C302 H30D 109.5 . .
C301 C302 H30E 109.5 . .
H30C C302 H30E 109.5 . .
H30D C302 H30E 109.5 . .
N3 C303 C304 112.4(7) . .
N3 C303 H30F 109.1 . .
C304 C303 H30F 109.1 . .
N3 C303 H30G 109.1 . .
C304 C303 H30G 109.1 . .
H30F C303 H30G 107.9 . .
C303 C304 H30H 109.5 . .
C303 C304 H30I 109.5 . .
H30H C304 H30I 109.5 . .
C303 C304 H30J 109.5 . .
H30H C304 H30J 109.5 . .
H30I C304 H30J 109.5 . .
N3 C305 C306 113.1(8) . .
N3 C305 H30K 109.0 . .
C306 C305 H30K 109.0 . .
N3 C305 H30L 109.0 . .
C306 C305 H30L 109.0 . .
H30K C305 H30L 107.8 . .
C305 C306 H30M 109.5 . .
C305 C306 H30N 109.5 . .
H30M C306 H30N 109.5 . .
C305 C306 H30O 109.5 . .
H30M C306 H30O 109.5 . .
H30N C306 H30O 109.5 . .
N3 C307 C308 115.1(8) . .
N3 C307 H30P 108.5 . .
C308 C307 H30P 108.5 . .
N3 C307 H30Q 108.5 . .
C308 C307 H30Q 108.5 . .
H30P C307 H30Q 107.5 . .
C307 C308 H30R 109.5 . .
C307 C308 H30S 109.5 . .
H30R C308 H30S 109.5 . .
C307 C308 H30T 109.5 . .
H30R C308 H30T 109.5 . .
H30S C308 H30T 109.5 . .

loop_
_geom_bond_atom_site_label_1
_geom_bond_atom_site_label_2
_geom_bond_distance
_geom_bond_site_symmetry_2
Fe1 C2 1.759(4) .
Fe1 C2 1.759(4) 6_565
Fe1 C1 1.842(5) .
Fe1 Fe4 2.5561(9) .
Fe1 Fe2 2.6070(7) 6_565
Fe1 Fe2 2.6070(7) .
Fe1 Fe3 2.6356(9) .
Fe2 C7 1.742(4) .
Fe2 C6 1.748(4) .
Fe2 C5 1.930(4) .
Fe2 C9 2.358(5) .
Fe2 Fe3 2.5005(7) .
Fe2 Fe4 2.5719(7) .
Fe2 Fe2 2.6155(10) 6_565
Fe2 H1 1.70(3) .
Fe3 C4 1.733(6) .
Fe3 C3 1.736(6) .
Fe3 C5 1.965(4) .
Fe3 C5 1.965(4) 6_565
Fe3 Fe2 2.5005(7) 6_565
Fe3 H1 1.84(5) .
Fe4 C8 1.730(4) .
Fe4 C8 1.730(4) 6_565
Fe4 C9 1.806(6) .
Fe4 C1 2.102(5) .
Fe4 Fe2 2.5719(7) 6_565
C1 O1 1.157(6) .
C2 O2 1.150(4) .
C3 O3 1.159(6) .
C4 O4 1.156(7) .
C5 O5 1.178(5) .
C6 O6 1.154(5) .
C7 O7 1.161(5) .
C8 O8 1.158(5) .
C9 O9 1.179(7) .
C9 Fe2 2.358(5) 6_565
N1 C101 1.462(6) .
N1 C101 1.462(6) 2_556
N1 C105 1.482(6) 2_556
N1 C105 1.482(6) .
N1 C107 1.490(7) .
N1 C107 1.490(7) 2_556
N1 C103 1.525(6) .
N1 C103 1.525(6) 2_556
C101 C102 1.504(8) .
C101 H10A 0.9700 .
C101 H10B 0.9700 .
C102 H10C 0.9600 .
C102 H10D 0.9600 .
C102 H10E 0.9600 .
C103 C104 1.486(9) .
C103 H10F 0.9700 .
C103 H10G 0.9700 .
C104 H10H 0.9600 .
C104 H10I 0.9600 .
C104 H10J 0.9600 .
C105 C106 1.513(8) .
C105 H10K 0.9700 .
C105 H10L 0.9700 .
C106 H10M 0.9600 .
C106 H10N 0.9600 .
C106 H10O 0.9600 .
C107 C108 1.573(8) .
C107 H10P 0.9700 .
C107 H10Q 0.9700 .
C108 H10R 0.9600 .
C108 H10S 0.9600 .
C108 H10T 0.9600 .
N2 C211 1.446(7) 6_565
N2 C211 1.446(7) .
N2 C207 1.459(7) .
N2 C207 1.459(7) 6_565
N2 C215 1.494(8) .
N2 C215 1.494(8) 6_565
N2 C213 1.499(7) .
N2 C205 1.505(9) .
N2 C205 1.505(8) 6_565
N2 C203 1.506(7) .
N2 C203 1.506(7) 6_565
N2 C201 1.510(8) 6_565
C201 C202 1.520(9) .
C201 H20A 0.9700 .
C201 H20B 0.9700 .
C202 H20C 0.9600 .
C202 H20D 0.9600 .
C202 H20E 0.9600 .
C203 C204 1.521(9) .
C203 H20F 0.9700 .
C203 H20G 0.9700 .
C204 H20H 0.9600 .
C204 H20I 0.9600 .
C204 H20J 0.9600 .
C205 C206 1.523(9) .
C205 H20K 0.9700 .
C205 H20L 0.9700 .
C206 H20M 0.9600 .
C206 H20N 0.9600 .
C206 H20O 0.9600 .
C207 C208 1.533(9) .
C207 H20P 0.9700 .
C207 H20Q 0.9700 .
C208 H20R 0.9600 .
C208 H20S 0.9600 .
C208 H20T 0.9600 .
C211 C212 1.526(9) .
C211 H21A 0.9700 .
C211 H21B 0.9700 .
C212 H21C 0.9600 .
C212 H21D 0.9600 .
C212 H21E 0.9600 .
C213 C214 1.516(9) .
C213 H21F 0.9700 .
C213 H21G 0.9700 .
C214 H21H 0.9600 .
C214 H21I 0.9600 .
C214 H21J 0.9600 .
C215 C216 1.528(9) .
C215 H21K 0.9700 .
C215 H21L 0.9700 .
C216 H21M 0.9600 .
C216 H21N 0.9600 .
C216 H21O 0.9600 .
C217 C218 1.530(10) .
C217 H21P 0.9700 .
C217 H21Q 0.9700 .
C218 H21R 0.9600 .
C218 H21S 0.9600 .
C218 H21T 0.9600 .
N3 C303 1.466(7) .
N3 C303 1.466(7) 2
N3 C301 1.472(7) .
N3 C301 1.472(7) 2
N3 C305 1.507(6) 2
N3 C305 1.507(6) .
N3 C307 1.528(7) 2
N3 C307 1.528(7) .
C301 C302 1.531(9) .
C301 H30A 0.9700 .
C301 H30B 0.9700 .
C302 H30C 0.9600 .
C302 H30D 0.9600 .
C302 H30E 0.9600 .
C303 C304 1.566(8) .
C303 H30F 0.9700 .
C303 H30G 0.9700 .
C304 H30H 0.9600 .
C304 H30I 0.9600 .
C304 H30J 0.9600 .
C305 C306 1.540(9) .
C305 H30K 0.9700 .
C305 H30L 0.9700 .
C306 H30M 0.9600 .
C306 H30N 0.9600 .
C306 H30O 0.9600 .
C307 C308 1.535(9) .
C307 H30P 0.9700 .
C307 H30Q 0.9700 .
C308 H30R 0.9600 .
C308 H30S 0.9600 .
C308 H30T 0.9600 .

loop_
_geom_torsion_atom_site_label_1
_geom_torsion_atom_site_label_2
_geom_torsion_atom_site_label_3
_geom_torsion_atom_site_label_4
_geom_torsion
_geom_torsion_site_symmetry_1
_geom_torsion_site_symmetry_4
C2 Fe1 Fe2 C7 -42.29(17) . .
C2 Fe1 Fe2 C7 -163.7(3) 6_565 .
C1 Fe1 Fe2 C7 54.62(15) . .
Fe4 Fe1 Fe2 C7 83.96(13) . .
Fe2 Fe1 Fe2 C7 154.19(13) 6_565 .
Fe3 Fe1 Fe2 C7 -137.95(13) . .
C2 Fe1 Fe2 C6 -90(3) . .
C2 Fe1 Fe2 C6 149(3) 6_565 .
C1 Fe1 Fe2 C6 7(3) . .
Fe4 Fe1 Fe2 C6 37(3) . .
Fe2 Fe1 Fe2 C6 107(3) 6_565 .
Fe3 Fe1 Fe2 C6 175(3) . .
C2 Fe1 Fe2 C5 48.88(18) . .
C2 Fe1 Fe2 C5 -72.5(3) 6_565 .
C1 Fe1 Fe2 C5 145.79(15) . .
Fe4 Fe1 Fe2 C5 175.13(13) . .
Fe2 Fe1 Fe2 C5 -114.64(13) 6_565 .
Fe3 Fe1 Fe2 C5 -46.78(13) . .
C2 Fe1 Fe2 C9 -150.48(16) . .
C2 Fe1 Fe2 C9 88.1(3) 6_565 .
C1 Fe1 Fe2 C9 -53.57(14) . .
Fe4 Fe1 Fe2 C9 -24.23(11) . .
Fe2 Fe1 Fe2 C9 46.00(11) 6_565 .
Fe3 Fe1 Fe2 C9 113.85(11) . .
C2 Fe1 Fe2 Fe3 95.67(12) . .
C2 Fe1 Fe2 Fe3 -25.7(3) 6_565 .
C1 Fe1 Fe2 Fe3 -167.42(8) . .
Fe4 Fe1 Fe2 Fe3 -138.08(2) . .
Fe2 Fe1 Fe2 Fe3 -67.853(16) 6_565 .
C2 Fe1 Fe2 Fe4 -126.25(12) . .
C2 Fe1 Fe2 Fe4 112.4(3) 6_565 .
C1 Fe1 Fe2 Fe4 -29.34(8) . .
Fe2 Fe1 Fe2 Fe4 70.230(15) 6_565 .
Fe3 Fe1 Fe2 Fe4 138.08(2) . .
C2 Fe1 Fe2 Fe2 163.52(12) . 6_565
C2 Fe1 Fe2 Fe2 42.1(3) 6_565 6_565
C1 Fe1 Fe2 Fe2 -99.57(8) . 6_565
Fe4 Fe1 Fe2 Fe2 -70.230(15) . 6_565
Fe3 Fe1 Fe2 Fe2 67.853(16) . 6_565
C7 Fe2 Fe3 C4 -116.6(2) . .
C6 Fe2 Fe3 C4 10.6(3) . .
C5 Fe2 Fe3 C4 -59.9(2) . .
C9 Fe2 Fe3 C4 107.1(2) . .
Fe4 Fe2 Fe3 C4 152.83(18) . .
Fe1 Fe2 Fe3 C4 -169.85(19) . .
Fe2 Fe2 Fe3 C4 120.09(19) 6_565 .
C7 Fe2 Fe3 C3 9.5(2) . .
C6 Fe2 Fe3 C3 136.7(2) . .
C5 Fe2 Fe3 C3 66.2(2) . .
C9 Fe2 Fe3 C3 -126.8(2) . .
Fe4 Fe2 Fe3 C3 -81.03(14) . .
Fe1 Fe2 Fe3 C3 -43.71(14) . .
Fe2 Fe2 Fe3 C3 -113.77(14) 6_565 .
C7 Fe2 Fe3 C5 -56.7(2) . .
C6 Fe2 Fe3 C5 70.5(2) . .
C9 Fe2 Fe3 C5 167.0(2) . .
Fe4 Fe2 Fe3 C5 -147.25(15) . .
Fe1 Fe2 Fe3 C5 -109.92(15) . .
Fe2 Fe2 Fe3 C5 -179.99(15) 6_565 .
C7 Fe2 Fe3 C5 123.3(2) . 6_565
C6 Fe2 Fe3 C5 -109.5(2) . 6_565
C5 Fe2 Fe3 C5 180.0(3) . 6_565
C9 Fe2 Fe3 C5 -13.00(19) . 6_565
Fe4 Fe2 Fe3 C5 32.73(13) . 6_565
Fe1 Fe2 Fe3 C5 70.05(12) . 6_565
Fe2 Fe2 Fe3 C5 -0.01(12) 6_565 6_565
C7 Fe2 Fe3 Fe2 123.32(16) . 6_565
C6 Fe2 Fe3 Fe2 -109.5(2) . 6_565
C5 Fe2 Fe3 Fe2 179.99(15) . 6_565
C9 Fe2 Fe3 Fe2 -12.99(15) . 6_565
Fe4 Fe2 Fe3 Fe2 32.74(3) . 6_565
Fe1 Fe2 Fe3 Fe2 70.062(16) . 6_565
C7 Fe2 Fe3 Fe1 53.26(16) . .
C6 Fe2 Fe3 Fe1 -179.6(2) . .
C5 Fe2 Fe3 Fe1 109.92(15) . .
C9 Fe2 Fe3 Fe1 -83.05(15) . .
Fe4 Fe2 Fe3 Fe1 -37.32(2) . .
Fe2 Fe2 Fe3 Fe1 -70.062(16) 6_565 .
C2 Fe1 Fe3 C4 47.32(13) . .
C2 Fe1 Fe3 C4 -47.32(13) 6_565 .
C1 Fe1 Fe3 C4 180.000(2) . .
Fe4 Fe1 Fe3 C4 180.000(1) . .
Fe2 Fe1 Fe3 C4 -143.250(15) 6_565 .
Fe2 Fe1 Fe3 C4 143.250(15) . .
C2 Fe1 Fe3 C3 47.32(13) . .
C2 Fe1 Fe3 C3 -47.32(13) 6_565 .
C1 Fe1 Fe3 C3 180.0 . .
Fe4 Fe1 Fe3 C3 180.0 . .
Fe2 Fe1 Fe3 C3 -143.250(15) 6_565 .
Fe2 Fe1 Fe3 C3 143.250(15) . .
C2 Fe1 Fe3 C5 -50.11(17) . .
C2 Fe1 Fe3 C5 -144.75(17) 6_565 .
C1 Fe1 Fe3 C5 82.57(11) . .
Fe4 Fe1 Fe3 C5 82.57(11) . .
Fe2 Fe1 Fe3 C5 119.32(11) 6_565 .
Fe2 Fe1 Fe3 C5 45.82(11) . .
C2 Fe1 Fe3 C5 144.75(17) . 6_565
C2 Fe1 Fe3 C5 50.11(17) 6_565 6_565
C1 Fe1 Fe3 C5 -82.57(11) . 6_565
Fe4 Fe1 Fe3 C5 -82.57(11) . 6_565
Fe2 Fe1 Fe3 C5 -45.82(11) 6_565 6_565
Fe2 Fe1 Fe3 C5 -119.32(11) . 6_565
C2 Fe1 Fe3 Fe2 -169.43(13) . 6_565
C2 Fe1 Fe3 Fe2 95.93(13) 6_565 6_565
C1 Fe1 Fe3 Fe2 -36.750(15) . 6_565
Fe4 Fe1 Fe3 Fe2 -36.750(15) . 6_565
Fe2 Fe1 Fe3 Fe2 -73.50(3) . 6_565
C2 Fe1 Fe3 Fe2 -95.93(13) . .
C2 Fe1 Fe3 Fe2 169.43(13) 6_565 .
C1 Fe1 Fe3 Fe2 36.750(15) . .
Fe4 Fe1 Fe3 Fe2 36.750(15) . .
Fe2 Fe1 Fe3 Fe2 73.50(3) 6_565 .
C2 Fe1 Fe4 C8 -7.0(2) . .
C2 Fe1 Fe4 C8 121.2(2) 6_565 .
C1 Fe1 Fe4 C8 57.11(15) . .
Fe2 Fe1 Fe4 C8 -158.39(16) 6_565 .
Fe2 Fe1 Fe4 C8 -87.38(15) . .
Fe3 Fe1 Fe4 C8 -122.89(15) . .
C2 Fe1 Fe4 C8 -121.2(2) . 6_565
C2 Fe1 Fe4 C8 7.0(2) 6_565 6_565
C1 Fe1 Fe4 C8 -57.11(15) . 6_565
Fe2 Fe1 Fe4 C8 87.38(15) 6_565 6_565
Fe2 Fe1 Fe4 C8 158.39(16) . 6_565
Fe3 Fe1 Fe4 C8 122.89(15) . 6_565
C2 Fe1 Fe4 C9 115.93(17) . .
C2 Fe1 Fe4 C9 -115.93(17) 6_565 .
C1 Fe1 Fe4 C9 180.0 . .
Fe2 Fe1 Fe4 C9 -35.503(14) 6_565 .
Fe2 Fe1 Fe4 C9 35.503(14) . .
Fe3 Fe1 Fe4 C9 0.0 . .
C2 Fe1 Fe4 C1 -64.07(17) . .
C2 Fe1 Fe4 C1 64.07(17) 6_565 .
Fe2 Fe1 Fe4 C1 144.497(14) 6_565 .
Fe2 Fe1 Fe4 C1 -144.497(14) . .
Fe3 Fe1 Fe4 C1 180.0 . .
C2 Fe1 Fe4 Fe2 80.43(17) . .
C2 Fe1 Fe4 Fe2 -151.43(17) 6_565 .
C1 Fe1 Fe4 Fe2 144.497(14) . .
Fe2 Fe1 Fe4 Fe2 -71.01(3) 6_565 .
Fe3 Fe1 Fe4 Fe2 -35.503(14) . .
C2 Fe1 Fe4 Fe2 151.43(17) . 6_565
C2 Fe1 Fe4 Fe2 -80.43(17) 6_565 6_565
C1 Fe1 Fe4 Fe2 -144.497(14) . 6_565
Fe2 Fe1 Fe4 Fe2 71.01(3) . 6_565
Fe3 Fe1 Fe4 Fe2 35.503(14) . 6_565
C7 Fe2 Fe4 C8 35.3(2) . .
C6 Fe2 Fe4 C8 -57.5(2) . .
C5 Fe2 Fe4 C8 111.4(3) . .
C9 Fe2 Fe4 C8 -97.18(19) . .
Fe3 Fe2 Fe4 C8 158.51(15) . .
Fe1 Fe2 Fe4 C8 119.89(15) . .
Fe2 Fe2 Fe4 C8 -169.13(15) 6_565 .
C7 Fe2 Fe4 C8 169.8(5) . 6_565
C6 Fe2 Fe4 C8 77.0(5) . 6_565
C5 Fe2 Fe4 C8 -114.1(5) . 6_565
C9 Fe2 Fe4 C8 37.3(5) . 6_565
Fe3 Fe2 Fe4 C8 -67.0(5) . 6_565
Fe1 Fe2 Fe4 C8 -105.6(5) . 6_565
Fe2 Fe2 Fe4 C8 -34.6(5) 6_565 6_565
C7 Fe2 Fe4 C9 132.48(17) . .
C6 Fe2 Fe4 C9 39.6(2) . .
C5 Fe2 Fe4 C9 -151.5(3) . .
Fe3 Fe2 Fe4 C9 -104.31(12) . .
Fe1 Fe2 Fe4 C9 -142.93(12) . .
Fe2 Fe2 Fe4 C9 -71.94(12) 6_565 .
C7 Fe2 Fe4 C1 -59.84(14) . .
C6 Fe2 Fe4 C1 -152.68(19) . .
C5 Fe2 Fe4 C1 16.2(2) . .
C9 Fe2 Fe4 C1 167.68(14) . .
Fe3 Fe2 Fe4 C1 63.37(7) . .
Fe1 Fe2 Fe4 C1 24.75(7) . .
Fe2 Fe2 Fe4 C1 95.74(7) 6_565 .
C7 Fe2 Fe4 Fe1 -84.59(13) . .
C6 Fe2 Fe4 Fe1 -177.43(18) . .
C5 Fe2 Fe4 Fe1 -8.5(2) . .
C9 Fe2 Fe4 Fe1 142.93(12) . .
Fe3 Fe2 Fe4 Fe1 38.62(2) . .
Fe2 Fe2 Fe4 Fe1 70.984(15) 6_565 .
C7 Fe2 Fe4 Fe2 -155.58(12) . 6_565
C6 Fe2 Fe4 Fe2 111.59(18) . 6_565
C5 Fe2 Fe4 Fe2 -79.5(2) . 6_565
C9 Fe2 Fe4 Fe2 71.94(12) . 6_565
Fe3 Fe2 Fe4 Fe2 -32.37(3) . 6_565
Fe1 Fe2 Fe4 Fe2 -70.984(15) . 6_565
C2 Fe1 C1 O1 -46.41(13) . .
C2 Fe1 C1 O1 46.41(13) 6_565 .
Fe4 Fe1 C1 O1 180.0 . .
Fe2 Fe1 C1 O1 148.54(3) 6_565 .
Fe2 Fe1 C1 O1 -148.54(3) . .
Fe3 Fe1 C1 O1 180.0 . .
C2 Fe1 C1 Fe4 133.59(13) . .
C2 Fe1 C1 Fe4 -133.59(13) 6_565 .
Fe2 Fe1 C1 Fe4 -31.46(3) 6_565 .
Fe2 Fe1 C1 Fe4 31.46(3) . .
Fe3 Fe1 C1 Fe4 0.0 . .
C8 Fe4 C1 O1 45.33(13) . .
C8 Fe4 C1 O1 -45.33(13) 6_565 .
C9 Fe4 C1 O1 180.0 . .
Fe1 Fe4 C1 O1 180.0 . .
Fe2 Fe4 C1 O1 148.956(18) . .
Fe2 Fe4 C1 O1 -148.956(18) 6_565 .
C8 Fe4 C1 Fe1 -134.67(13) . .
C8 Fe4 C1 Fe1 134.67(13) 6_565 .
C9 Fe4 C1 Fe1 0.0 . .
Fe2 Fe4 C1 Fe1 -31.044(18) . .
Fe2 Fe4 C1 Fe1 31.044(18) 6_565 .
C2 Fe1 C2 O2 -22(4) 6_565 .
C1 Fe1 C2 O2 72(4) . .
Fe4 Fe1 C2 O2 119(4) . .
Fe2 Fe1 C2 O2 -145(4) 6_565 .
Fe2 Fe1 C2 O2 179(100) . .
Fe3 Fe1 C2 O2 -123(4) . .
C4 Fe3 C3 O3 0.000(2) . .
C5 Fe3 C3 O3 -96.94(11) . .
C5 Fe3 C3 O3 96.94(11) 6_565 .
Fe2 Fe3 C3 O3 141.26(8) 6_565 .
Fe2 Fe3 C3 O3 -141.26(8) . .
Fe1 Fe3 C3 O3 180.000(2) . .
C3 Fe3 C4 O4 0.000(4) . .
C5 Fe3 C4 O4 96.07(12) . .
C5 Fe3 C4 O4 -96.07(12) 6_565 .
Fe2 Fe3 C4 O4 -137.52(12) 6_565 .
Fe2 Fe3 C4 O4 137.52(12) . .
Fe1 Fe3 C4 O4 0.000(4) . .
C7 Fe2 C5 O5 -44.5(5) . .
C6 Fe2 C5 O5 52.8(6) . .
C9 Fe2 C5 O5 140.6(5) . .
Fe3 Fe2 C5 O5 179.0(6) . .
Fe4 Fe2 C5 O5 -117.3(5) . .
Fe1 Fe2 C5 O5 -124.6(5) . .
Fe2 Fe2 C5 O5 179.0(5) 6_565 .
C7 Fe2 C5 Fe3 136.51(16) . .
C6 Fe2 C5 Fe3 -126.19(18) . .
C9 Fe2 C5 Fe3 -38.4(5) . .
Fe4 Fe2 C5 Fe3 63.7(2) . .
Fe1 Fe2 C5 Fe3 56.36(9) . .
Fe2 Fe2 C5 Fe3 0.01(13) 6_565 .
C4 Fe3 C5 O5 -41.5(6) . .
C3 Fe3 C5 O5 51.2(5) . .
C5 Fe3 C5 O5 -179.1(4) 6_565 .
Fe2 Fe3 C5 O5 -179.1(5) 6_565 .
Fe2 Fe3 C5 O5 -179.1(6) . .
Fe1 Fe3 C5 O5 125.3(5) . .
C4 Fe3 C5 Fe2 137.6(2) . .
C3 Fe3 C5 Fe2 -129.8(2) . .
C5 Fe3 C5 Fe2 -0.1(8) 6_565 .
Fe2 Fe3 C5 Fe2 -0.01(14) 6_565 .
Fe1 Fe3 C5 Fe2 -55.60(9) . .
C7 Fe2 C6 O6 -17(12) . .
C5 Fe2 C6 O6 -108(12) . .
C9 Fe2 C6 O6 91(12) . .
Fe3 Fe2 C6 O6 -155(12) . .
Fe4 Fe2 C6 O6 66(12) . .
Fe1 Fe2 C6 O6 30(14) . .
Fe2 Fe2 C6 O6 135(12) 6_565 .
C6 Fe2 C7 O7 -48(3) . .
C5 Fe2 C7 O7 49(3) . .
C9 Fe2 C7 O7 -133(3) . .
Fe3 Fe2 C7 O7 89(3) . .
Fe4 Fe2 C7 O7 -165(3) . .
Fe1 Fe2 C7 O7 135(3) . .
Fe2 Fe2 C7 O7 166(3) 6_565 .
C8 Fe4 C8 O8 -22(11) 6_565 .
C9 Fe4 C8 O8 81(11) . .
C1 Fe4 C8 O8 -114(11) . .
Fe1 Fe4 C8 O8 -151(11) . .
Fe2 Fe4 C8 O8 145(11) . .
Fe2 Fe4 C8 O8 114(11) 6_565 .
C8 Fe4 C9 O9 -46.62(14) . .
C8 Fe4 C9 O9 46.62(14) 6_565 .
C1 Fe4 C9 O9 180.000(1) . .
Fe1 Fe4 C9 O9 180.0 . .
Fe2 Fe4 C9 O9 -144.95(6) . .
Fe2 Fe4 C9 O9 144.95(6) 6_565 .
C8 Fe4 C9 Fe2 98.33(16) . .
C8 Fe4 C9 Fe2 -168.43(14) 6_565 .
C1 Fe4 C9 Fe2 -35.05(6) . .
Fe1 Fe4 C9 Fe2 -35.05(6) . .
Fe2 Fe4 C9 Fe2 -70.09(11) 6_565 .
C8 Fe4 C9 Fe2 168.43(14) . 6_565
C8 Fe4 C9 Fe2 -98.33(16) 6_565 6_565
C1 Fe4 C9 Fe2 35.05(6) . 6_565
Fe1 Fe4 C9 Fe2 35.05(6) . 6_565
Fe2 Fe4 C9 Fe2 70.09(11) . 6_565
C7 Fe2 C9 O9 109.8(4) . .
C6 Fe2 C9 O9 14.5(4) . .
C5 Fe2 C9 O9 -75.5(6) . .
Fe3 Fe2 C9 O9 -107.1(3) . .
Fe4 Fe2 C9 O9 159.9(4) . .
Fe1 Fe2 C9 O9 -168.8(4) . .
Fe2 Fe2 C9 O9 -120.4(4) 6_565 .
C7 Fe2 C9 Fe4 -50.06(17) . .
C6 Fe2 C9 Fe4 -145.34(18) . .
C5 Fe2 C9 Fe4 124.6(5) . .
Fe3 Fe2 C9 Fe4 93.01(12) . .
Fe1 Fe2 C9 Fe4 31.30(9) . .
Fe2 Fe2 C9 Fe4 79.70(11) 6_565 .
C7 Fe2 C9 Fe2 -129.76(15) . 6_565
C6 Fe2 C9 Fe2 134.95(18) . 6_565
C5 Fe2 C9 Fe2 44.9(5) . 6_565
Fe3 Fe2 C9 Fe2 13.31(15) . 6_565
Fe4 Fe2 C9 Fe2 -79.70(11) . 6_565
Fe1 Fe2 C9 Fe2 -48.40(10) . 6_565
C101 N1 C101 C102 96.7(10) 2_556 .
C105 N1 C101 C102 139.5(13) 2_556 .
C105 N1 C101 C102 60.4(12) . .
C107 N1 C101 C102 -64.6(12) . .
C107 N1 C101 C102 -100.7(11) 2_556 .
C103 N1 C101 C102 179.5(10) . .
C103 N1 C101 C102 9.7(11) 2_556 .
C101 N1 C103 C104 -172.5(12) . .
C101 N1 C103 C104 -9.1(12) 2_556 .
C105 N1 C103 C104 -138.7(13) 2_556 .
C105 N1 C103 C104 -48.3(13) . .
C107 N1 C103 C104 67.7(12) . .
C107 N1 C103 C104 107.5(12) 2_556 .
C103 N1 C103 C104 -92.0(12) 2_556 .
C101 N1 C105 C106 55.5(9) . .
C101 N1 C105 C106 -112.3(10) 2_556 .
C105 N1 C105 C106 4.7(6) 2_556 .
C107 N1 C105 C106 -176.7(8) . .
C107 N1 C105 C106 -172.0(11) 2_556 .
C103 N1 C105 C106 -60.8(9) . .
C103 N1 C105 C106 111.5(9) 2_556 .
C101 N1 C107 C108 -51.1(10) . .
C101 N1 C107 C108 134.1(9) 2_556 .
C105 N1 C107 C108 -4.0(17) 2_556 .
C105 N1 C107 C108 179.4(8) . .
C107 N1 C107 C108 2.2(7) 2_556 .
C103 N1 C107 C108 62.7(9) . .
C103 N1 C107 C108 -120.8(9) 2_556 .
C211 N2 C201 C202 -117(2) 6_565 .
C211 N2 C201 C202 -122(2) . .
C207 N2 C201 C202 55(2) . .
C207 N2 C201 C202 64(2) 6_565 .
C215 N2 C201 C202 -16(12) . .
C215 N2 C201 C202 0(2) 6_565 .
C213 N2 C201 C202 113(3) . .
C205 N2 C201 C202 -180(2) . .
C205 N2 C201 C202 8(7) 6_565 .
C203 N2 C201 C202 -63(2) . .
C203 N2 C201 C202 -71(2) 6_565 .
C201 N2 C201 C202 -178.5(13) 6_565 .
C211 N2 C203 C204 2(3) 6_565 .
C211 N2 C203 C204 10(3) . .
C207 N2 C203 C204 -166(2) . .
C207 N2 C203 C204 179(2) 6_565 .
C215 N2 C203 C204 139(3) . .
C215 N2 C203 C204 -134(3) 6_565 .
C213 N2 C203 C204 -95(9) . .
C205 N2 C203 C204 65(3) . .
C205 N2 C203 C204 -58(3) 6_565 .
C203 N2 C203 C204 94(3) 6_565 .
C201 N2 C203 C204 52(3) 6_565 .
C211 N2 C205 C206 117(2) 6_565 .
C211 N2 C205 C206 114(2) . .
C207 N2 C205 C206 -67(2) . .
C207 N2 C205 C206 -60(2) 6_565 .
C215 N2 C205 C206 -8(2) . .
C215 N2 C205 C206 -8(5) 6_565 .
C213 N2 C205 C206 -124(2) . .
C205 N2 C205 C206 172.2(12) 6_565 .
C203 N2 C205 C206 58(2) . .
C203 N2 C205 C206 52(2) 6_565 .
C201 N2 C205 C206 164(9) 6_565 .
C211 N2 C207 C208 113(4) 6_565 .
C211 N2 C207 C208 123(13) . .
C207 N2 C207 C208 -71.2(19) 6_565 .
C215 N2 C207 C208 -112(2) . .
C215 N2 C207 C208 156(2) 6_565 .
C213 N2 C207 C208 15(3) . .
C205 N2 C207 C208 -43(2) . .
C205 N2 C207 C208 83(2) 6_565 .
C203 N2 C207 C208 -169(2) . .
C203 N2 C207 C208 -158(2) 6_565 .
C201 N2 C207 C208 -32(2) 6_565 .
C211 N2 C211 C212 74(3) 6_565 .
C207 N2 C211 C212 60(15) . .
C207 N2 C211 C212 -101(4) 6_565 .
C215 N2 C211 C212 -63(3) . .
C215 N2 C211 C212 28(3) 6_565 .
C213 N2 C211 C212 166(3) . .
C205 N2 C211 C212 -133(3) . .
C205 N2 C211 C212 100(3) 6_565 .
C203 N2 C211 C212 -9(3) . .
C203 N2 C211 C212 -21(3) 6_565 .
C201 N2 C211 C212 -144(3) 6_565 .
C211 N2 C213 C214 178(4) 6_565 .
C211 N2 C213 C214 170(4) . .
C207 N2 C213 C214 -14(4) . .
C207 N2 C213 C214 1(4) 6_565 .
C215 N2 C213 C214 38(5) . .
C215 N2 C213 C214 -49(5) 6_565 .
C205 N2 C213 C214 113(5) . .
C205 N2 C213 C214 -125(5) 6_565 .
C203 N2 C213 C214 -87(11) . .
C203 N2 C213 C214 78(9) 6_565 .
C201 N2 C213 C214 126(5) 6_565 .
C211 N2 C215 C216 -69(2) 6_565 .
C211 N2 C215 C216 -63.2(19) . .
C207 N2 C215 C216 120.0(17) . .
C207 N2 C215 C216 108.6(18) 6_565 .
C215 N2 C215 C216 177.3(10) 6_565 .
C213 N2 C215 C216 66(2) . .
C205 N2 C215 C216 -2.5(16) . .
C205 N2 C215 C216 177(3) 6_565 .
C203 N2 C215 C216 -117.8(18) . .
C203 N2 C215 C216 -109.1(18) 6_565 .
C201 N2 C215 C216 -4.3(17) 6_565 .
C211 N2 C217 C218 60.8(19) 6_565 .
C211 N2 C217 C218 64(2) . .
C207 N2 C217 C218 -116(2) . .
C207 N2 C217 C218 -121.3(18) 6_565 .
C215 N2 C217 C218 -172(2) . .
C215 N2 C217 C218 -175(4) 6_565 .
C213 N2 C217 C218 -55(2) . .
C205 N2 C217 C218 -5(14) . .
C205 N2 C217 C218 7.9(18) 6_565 .
C203 N2 C217 C218 123.2(19) . .
C203 N2 C217 C218 127.9(19) 6_565 .
C201 N2 C217 C218 10(5) 6_565 .
C303 N3 C301 C302 71.3(12) . .
C303 N3 C301 C302 -21(6) 2 .
C301 N3 C301 C302 -115.7(13) 2 .
C305 N3 C301 C302 123.5(12) 2 .
C305 N3 C301 C302 -55.1(12) . .
C307 N3 C301 C302 6.5(11) 2 .
C307 N3 C301 C302 -168.7(10) . .
C303 N3 C303 C304 -143.9(12) 2 .
C301 N3 C303 C304 43.0(10) . .
C301 N3 C303 C304 -49(6) 2 .
C305 N3 C303 C304 -13.3(8) 2 .
C305 N3 C303 C304 167.9(8) . .
C307 N3 C303 C304 99.6(8) 2 .
C307 N3 C303 C304 -75.2(9) . .
C303 N3 C305 C306 30.0(12) . .
C303 N3 C305 C306 -18.8(10) 2 .
C301 N3 C305 C306 157.2(10) . .
C301 N3 C305 C306 -146.0(11) 2 .
C305 N3 C305 C306 5.8(10) 2 .
C307 N3 C305 C306 101.3(11) 2 .
C307 N3 C305 C306 -88.9(11) . .
C303 N3 C307 C308 -173.7(11) . .
C303 N3 C307 C308 -113.2(12) 2 .
C301 N3 C307 C308 63.4(12) . .
C301 N3 C307 C308 9.4(11) 2 .
C305 N3 C307 C308 130.0(12) 2 .
C305 N3 C307 C308 -52.8(12) . .
C307 N3 C307 C308 37.3(11) 2 .
